data_7709525
loop_
_publ_author_name
'Dodonov, Vladimir Alekseevich'
'Kushnerova, Olga A.'
'Rumyantcev, Roman V.'
'Novikov, Alexander S.'
'Osmanov, Vladimir K.'
'Fedushkin, Igor Leonidovich'

_publ_section_title
;
 Cycloaddition of isoselenocyanates to sodium and magnesium metallacycles
;
_journal_name_full 'Dalton Transactions'
_journal_paper_doi 10.1039/D1DT04366H
_journal_year 2022
_chemical_formula_sum 'C60 H79 Mg N3 O4 Se'
_chemical_formula_weight 1009.53
_space_group_crystal_system monoclinic
_space_group_IT_number 14
_space_group_name_Hall '-P 2yn'
_space_group_name_H-M_alt 'P 1 21/n 1'
_atom_sites_solution_hydrogens geom
_atom_sites_solution_primary dual
_atom_sites_solution_secondary difmap
_audit_creation_method SHELXL-2017/1
_audit_update_record
;
2022-02-11 deposited with the CCDC.	2022-02-15 downloaded from the CCDC.
;
_cell_angle_alpha 90
_cell_angle_beta 93.274(2)
_cell_angle_gamma 90
_cell_formula_units_Z 4
_cell_length_a 12.9342(9)
_cell_length_b 24.5967(17)
_cell_length_c 17.0576(12)
_cell_measurement_reflns_used 9725
_cell_measurement_temperature 100(2)
_cell_measurement_theta_max 26.80
_cell_measurement_theta_min 2.39
_cell_volume 5417.8(7)
_computing_cell_refinement SAINT
_computing_data_collection APEX3
_computing_data_reduction SAINT
_computing_molecular_graphics SHELXTL
_computing_publication_material SHELXTL
_computing_structure_refinement SHELXL-2018/3
_computing_structure_solution SHELXT-2014/5
_diffrn_ambient_temperature 100(2)
_diffrn_measured_fraction_theta_full 0.999
_diffrn_measured_fraction_theta_max 0.999
_diffrn_measurement_device_type 'Bruker D8 Quest (CMOS)'
_diffrn_measurement_method '\w scans'
_diffrn_radiation_type MoK\a
_diffrn_radiation_wavelength 0.71073
_diffrn_reflns_av_R_equivalents 0.1008
_diffrn_reflns_av_unetI/netI 0.0963
_diffrn_reflns_Laue_measured_fraction_full 0.999
_diffrn_reflns_Laue_measured_fraction_max 0.999
_diffrn_reflns_limit_h_max 16
_diffrn_reflns_limit_h_min -15
_diffrn_reflns_limit_k_max 30
_diffrn_reflns_limit_k_min -30
_diffrn_reflns_limit_l_max 21
_diffrn_reflns_limit_l_min -21
_diffrn_reflns_number 67800
_diffrn_reflns_point_group_measured_fraction_full 0.999
_diffrn_reflns_point_group_measured_fraction_max 0.999
_diffrn_reflns_theta_full 25.242
_diffrn_reflns_theta_max 26.372
_diffrn_reflns_theta_min 2.043
_diffrn_source 'microfocus tube'
_exptl_absorpt_coefficient_mu 0.753
_exptl_absorpt_correction_T_max 0.9010
_exptl_absorpt_correction_T_min 0.6233
_exptl_absorpt_correction_type multi-scan
_exptl_absorpt_process_details SADABS-2016/2
_exptl_crystal_colour red
_exptl_crystal_density_diffrn 1.238
_exptl_crystal_description plate
_exptl_crystal_F_000 2152
_exptl_crystal_size_max 0.330
_exptl_crystal_size_mid 0.170
_exptl_crystal_size_min 0.040
_refine_diff_density_max 1.384
_refine_diff_density_min -0.793
_refine_diff_density_rms 0.084
_refine_ls_extinction_method none
_refine_ls_goodness_of_fit_ref 1.029
_refine_ls_hydrogen_treatment constr
_refine_ls_matrix_type full
_refine_ls_number_parameters 688
_refine_ls_number_reflns 11079
_refine_ls_number_restraints 274
_refine_ls_restrained_S_all 1.022
_refine_ls_R_factor_all 0.1170
_refine_ls_R_factor_gt 0.0754
_refine_ls_shift/su_max 0.000
_refine_ls_shift/su_mean 0.000
_refine_ls_structure_factor_coef Fsqd
_refine_ls_weighting_details 'w=1/[\s^2^(Fo^2^)+(0.0979P)^2^+2.6883P] where P=(Fo^2^+2Fc^2^)/3'
_refine_ls_weighting_scheme calc
_refine_ls_wR_factor_gt 0.1667
_refine_ls_wR_factor_ref 0.1832
_reflns_Friedel_coverage 0.000
_reflns_number_gt 7543
_reflns_number_total 11079
_reflns_threshold_expression 'I > 2\s(I)'
_cod_data_source_file d1dt04366h3.cif
_cod_data_source_block 13
_cod_original_sg_symbol_H-M 'P 21/n'
_cod_database_code 7709525
_shelx_shelxl_version_number 2017/1
_shelx_space_group_comment
;
The symmetry employed for this shelxl refinement is uniquely defined
by the following loop, which should always be used as a source of
symmetry information in preference to the above space-group names.
They are only intended as comments.
;
_shelx_estimated_absorpt_t_min 0.789
_shelx_estimated_absorpt_t_max 0.970

loop_
_space_group_symop_operation_xyz
'x, y, z'
'-x+1/2, y+1/2, -z+1/2'
'-x, -y, -z'
'x-1/2, -y-1/2, z-1/2'

loop_
_atom_site_label
_atom_site_type_symbol
_atom_site_fract_x
_atom_site_fract_y
_atom_site_fract_z
_atom_site_U_iso_or_equiv
_atom_site_adp_type
_atom_site_occupancy
_atom_site_site_symmetry_order
_atom_site_calc_flag
_atom_site_refinement_flags_posn
_atom_site_refinement_flags_adp
_atom_site_refinement_flags_occupancy
_atom_site_disorder_assembly
_atom_site_disorder_group
Mg1 Mg 0.40408(10) 0.78813(5) 0.45586(7) 0.0165(3) Uani 1 1 d . . . . .
Se1 Se 0.28016(3) 0.71112(2) 0.49421(2) 0.01756(13) Uani 1 1 d . . . . .
N1 N 0.3420(3) 0.83268(13) 0.54146(19) 0.0169(7) Uani 1 1 d . . . . .
N2 N 0.5147(2) 0.76446(13) 0.55436(19) 0.0158(7) Uani 1 1 d . . . . .
N3 N 0.2557(2) 0.72112(13) 0.65976(19) 0.0175(8) Uani 1 1 d . . . . .
C1 C 0.3547(3) 0.79688(16) 0.6091(2) 0.0147(8) Uani 1 1 d . . . . .
C2 C 0.4687(3) 0.77632(15) 0.6168(2) 0.0139(8) Uani 1 1 d . . . . .
C3 C 0.5047(3) 0.77747(16) 0.7006(2) 0.0176(9) Uani 1 1 d . . . . .
C4 C 0.4255(3) 0.80367(16) 0.7406(2) 0.0179(9) Uani 1 1 d . . . . .
C5 C 0.3393(3) 0.81808(17) 0.6915(2) 0.0177(9) Uani 1 1 d . . . . .
C6 C 0.2596(3) 0.84563(17) 0.7230(3) 0.0237(10) Uani 1 1 d . . . . .
H6A H 0.200750 0.856576 0.691042 0.028 Uiso 1 1 calc R U . . .
C7 C 0.2667(3) 0.85736(18) 0.8039(3) 0.0255(10) Uani 1 1 d . . . . .
H7A H 0.211189 0.876308 0.825757 0.031 Uiso 1 1 calc R U . . .
C8 C 0.3497(4) 0.84284(19) 0.8526(2) 0.0267(11) Uani 1 1 d . . . . .
H8A H 0.350413 0.851017 0.907063 0.032 Uiso 1 1 calc R U . . .
C9 C 0.4349(3) 0.81543(18) 0.8214(2) 0.0207(9) Uani 1 1 d . . . . .
C10 C 0.5285(4) 0.79953(18) 0.8612(3) 0.0280(11) Uani 1 1 d . . . . .
H10A H 0.538443 0.806433 0.915922 0.034 Uiso 1 1 calc R U . . .
C11 C 0.6057(4) 0.77426(19) 0.8227(3) 0.0273(10) Uani 1 1 d . . . . .
H11A H 0.668096 0.764555 0.851360 0.033 Uiso 1 1 calc R U . . .
C12 C 0.5946(3) 0.76232(18) 0.7414(2) 0.0235(10) Uani 1 1 d . . . . .
H12A H 0.648082 0.744251 0.715755 0.028 Uiso 1 1 calc R U . . .
C13 C 0.2943(3) 0.88399(16) 0.5482(2) 0.0179(9) Uani 1 1 d . . . . .
C14 C 0.3456(3) 0.92854(17) 0.5859(2) 0.0215(9) Uani 1 1 d . . . . .
C15 C 0.3000(4) 0.97989(18) 0.5845(3) 0.0252(10) Uani 1 1 d . . . . .
H15A H 0.335593 1.009417 0.609775 0.030 Uiso 1 1 calc R U . . .
C16 C 0.2037(4) 0.98860(19) 0.5470(3) 0.0292(11) Uani 1 1 d . . . . .
H16A H 0.172982 1.023684 0.546766 0.035 Uiso 1 1 calc R U . . .
C17 C 0.1530(3) 0.94563(18) 0.5100(3) 0.0255(10) Uani 1 1 d . . . . .
H17A H 0.087286 0.951745 0.483763 0.031 Uiso 1 1 calc R U . . .
C18 C 0.1949(3) 0.89377(17) 0.5097(2) 0.0186(9) Uani 1 1 d . . . . .
C19 C 0.4545(3) 0.92310(17) 0.6245(2) 0.0215(9) Uani 1 1 d . . . . .
H19A H 0.473673 0.883707 0.624702 0.026 Uiso 1 1 calc R U . . .
C20 C 0.4628(4) 0.94349(19) 0.7100(3) 0.0327(11) Uani 1 1 d . . . . .
H20A H 0.407119 0.927454 0.739000 0.049 Uiso 1 1 calc R U . . .
H20B H 0.456687 0.983199 0.710608 0.049 Uiso 1 1 calc R U . . .
H20C H 0.529988 0.932799 0.734788 0.049 Uiso 1 1 calc R U . . .
C21 C 0.5331(4) 0.95383(19) 0.5774(3) 0.0297(11) Uani 1 1 d . . . . .
H21A H 0.534200 0.938188 0.524635 0.045 Uiso 1 1 calc R U . . .
H21B H 0.602060 0.950734 0.603965 0.045 Uiso 1 1 calc R U . . .
H21C H 0.513324 0.992236 0.573514 0.045 Uiso 1 1 calc R U . . .
C22 C 0.1333(3) 0.84745(17) 0.4725(3) 0.0215(10) Uani 1 1 d . . . . .
H22A H 0.183716 0.820767 0.452330 0.026 Uiso 1 1 calc R U . . .
C23 C 0.0713(3) 0.81808(19) 0.5337(3) 0.0280(11) Uani 1 1 d . . . . .
H23A H 0.118509 0.805612 0.576977 0.042 Uiso 1 1 calc R U . . .
H23B H 0.035545 0.786745 0.509218 0.042 Uiso 1 1 calc R U . . .
H23C H 0.020307 0.843111 0.553977 0.042 Uiso 1 1 calc R U . . .
C24 C 0.0593(4) 0.8645(2) 0.4028(3) 0.0318(11) Uani 1 1 d . . . . .
H24A H 0.097871 0.884949 0.364778 0.048 Uiso 1 1 calc R U . . .
H24B H 0.003980 0.887318 0.421854 0.048 Uiso 1 1 calc R U . . .
H24C H 0.029053 0.831944 0.377485 0.048 Uiso 1 1 calc R U . . .
C25 C 0.6190(3) 0.74283(17) 0.5600(2) 0.0175(9) Uani 1 1 d . . . . .
C26 C 0.6323(3) 0.68601(18) 0.5584(2) 0.0200(9) Uani 1 1 d . . . . .
C27 C 0.7335(3) 0.66583(19) 0.5631(3) 0.0247(10) Uani 1 1 d . . . . .
H27A H 0.744740 0.627667 0.562021 0.030 Uiso 1 1 calc R U . . .
C28 C 0.8183(3) 0.70092(19) 0.5693(3) 0.0297(11) Uani 1 1 d . . . . .
H28A H 0.886673 0.686623 0.573333 0.036 Uiso 1 1 calc R U . . .
C29 C 0.8030(3) 0.7560(2) 0.5694(3) 0.0271(10) Uani 1 1 d . . . . .
H29A H 0.861396 0.779492 0.573018 0.033 Uiso 1 1 calc R U . . .
C30 C 0.7038(3) 0.77872(18) 0.5645(2) 0.0224(10) Uani 1 1 d . . . . .
C31 C 0.5408(3) 0.64773(17) 0.5530(3) 0.0240(10) Uani 1 1 d . . . . .
H31A H 0.482703 0.666765 0.523157 0.029 Uiso 1 1 calc R U . . .
C32 C 0.5615(4) 0.5947(2) 0.5100(3) 0.0374(12) Uani 1 1 d . . . . .
H32A H 0.588625 0.602934 0.458868 0.056 Uiso 1 1 calc R U . . .
H32B H 0.496878 0.574144 0.502377 0.056 Uiso 1 1 calc R U . . .
H32C H 0.612410 0.573088 0.541296 0.056 Uiso 1 1 calc R U . . .
C33 C 0.5044(4) 0.6344(2) 0.6344(3) 0.0340(12) Uani 1 1 d . . . . .
H33A H 0.488176 0.668154 0.661614 0.051 Uiso 1 1 calc R U . . .
H33B H 0.559409 0.614913 0.664775 0.051 Uiso 1 1 calc R U . . .
H33C H 0.442405 0.611500 0.629176 0.051 Uiso 1 1 calc R U . . .
C34 C 0.6915(3) 0.83961(18) 0.5617(2) 0.0241(10) Uani 1 1 d D . . . .
H34A H 0.617090 0.848294 0.568802 0.029 Uiso 1 1 calc R U . A 1
C35 C 0.7190(12) 0.8612(5) 0.4815(6) 0.040(2) Uani 0.71(3) 1 d D U P B 1
H35A H 0.791575 0.852789 0.472963 0.060 Uiso 0.71(3) 1 calc R U P B 1
H35B H 0.708882 0.900706 0.479819 0.060 Uiso 0.71(3) 1 calc R U P B 1
H35C H 0.674284 0.844059 0.440325 0.060 Uiso 0.71(3) 1 calc R U P B 1
C36 C 0.7572(9) 0.8662(5) 0.6299(8) 0.039(2) Uani 0.71(3) 1 d D U P B 1
H36A H 0.732345 0.853892 0.680157 0.058 Uiso 0.71(3) 1 calc R U P B 1
H36B H 0.750859 0.905875 0.626306 0.058 Uiso 0.71(3) 1 calc R U P B 1
H36C H 0.829921 0.855818 0.626608 0.058 Uiso 0.71(3) 1 calc R U P B 1
C35' C 0.684(3) 0.8558(15) 0.4738(10) 0.040(2) Uani 0.29(3) 1 d D U P B 2
H35D H 0.632434 0.832616 0.445426 0.060 Uiso 0.29(3) 1 calc R U P B 2
H35E H 0.751188 0.851212 0.451539 0.060 Uiso 0.29(3) 1 calc R U P B 2
H35F H 0.661953 0.893924 0.468776 0.060 Uiso 0.29(3) 1 calc R U P B 2
C36' C 0.774(2) 0.8750(11) 0.604(2) 0.039(2) Uani 0.29(3) 1 d D U P B 2
H36D H 0.783638 0.863591 0.658507 0.058 Uiso 0.29(3) 1 calc R U P B 2
H36E H 0.751681 0.913114 0.601290 0.058 Uiso 0.29(3) 1 calc R U P B 2
H36F H 0.839272 0.871156 0.577794 0.058 Uiso 0.29(3) 1 calc R U P B 2
C37 C 0.2902(3) 0.74165(17) 0.5975(2) 0.0155(9) Uani 1 1 d . . . . .
C38 C 0.1978(3) 0.67234(17) 0.6625(2) 0.0214(10) Uani 1 1 d . . . . .
C39 C 0.2250(3) 0.63635(18) 0.7249(2) 0.0234(10) Uani 1 1 d . . . . .
C40 C 0.1665(4) 0.58955(19) 0.7314(3) 0.0318(12) Uani 1 1 d . . . . .
H40A H 0.184560 0.564581 0.772398 0.038 Uiso 1 1 calc R U . . .
C41 C 0.0829(4) 0.57803(18) 0.6803(3) 0.0296(11) Uani 1 1 d . . . . .
H41A H 0.044398 0.545530 0.686146 0.036 Uiso 1 1 calc R U . . .
C42 C 0.0555(3) 0.61395(18) 0.6208(3) 0.0266(10) Uani 1 1 d . . . . .
H42A H -0.002343 0.606470 0.585644 0.032 Uiso 1 1 calc R U . . .
C43 C 0.1125(3) 0.66092(18) 0.6123(3) 0.0219(10) Uani 1 1 d . . . . .
H43A H 0.092868 0.685745 0.571429 0.026 Uiso 1 1 calc R U . . .
C44 C 0.3131(4) 0.6495(2) 0.7829(3) 0.0336(12) Uani 1 1 d . . . . .
H44A H 0.313889 0.623381 0.826365 0.050 Uiso 1 1 calc R U . . .
H44B H 0.304281 0.686313 0.803274 0.050 Uiso 1 1 calc R U . . .
H44C H 0.378634 0.647221 0.756933 0.050 Uiso 1 1 calc R U . . .
O1Q O 0.3773(2) 0.84534(11) 0.36742(16) 0.0214(7) Uani 1 1 d . . . . .
C1Q C 0.4051(3) 0.90249(17) 0.3733(3) 0.0229(10) Uani 1 1 d . . . . .
H1QA H 0.476575 0.908458 0.357217 0.027 Uiso 1 1 calc R U . . .
H1QB H 0.400044 0.915814 0.427713 0.027 Uiso 1 1 calc R U . . .
C2Q C 0.3275(4) 0.93099(18) 0.3179(3) 0.0280(11) Uani 1 1 d . . . . .
H2QA H 0.356594 0.964924 0.297046 0.034 Uiso 1 1 calc R U . . .
H2QB H 0.263108 0.939600 0.344080 0.034 Uiso 1 1 calc R U . . .
C3Q C 0.3081(4) 0.88904(18) 0.2535(3) 0.0290(11) Uani 1 1 d . . . . .
H3QA H 0.239954 0.894897 0.225265 0.035 Uiso 1 1 calc R U . . .
H3QB H 0.362840 0.890399 0.215259 0.035 Uiso 1 1 calc R U . . .
C4Q C 0.3104(4) 0.83646(19) 0.2964(3) 0.0286(11) Uani 1 1 d . . . . .
H4QA H 0.239849 0.825953 0.310223 0.034 Uiso 1 1 calc R U . . .
H4QB H 0.338811 0.807319 0.263864 0.034 Uiso 1 1 calc R U . . .
O1S O 0.4665(18) 0.7435(10) 0.3720(18) 0.0240(13) Uani 0.261(10) 1 d D U P C 1
C1S C 0.5592(18) 0.7569(10) 0.3330(14) 0.0247(17) Uani 0.261(10) 1 d D U P C 1
H1SA H 0.621377 0.741794 0.361748 0.030 Uiso 0.261(10) 1 calc R U P C 1
H1SB H 0.567314 0.796823 0.328503 0.030 Uiso 0.261(10) 1 calc R U P C 1
C2S C 0.543(3) 0.7308(12) 0.2523(16) 0.029(2) Uani 0.261(10) 1 d D U P C 1
H2SA H 0.608923 0.725922 0.226899 0.035 Uiso 0.261(10) 1 calc R U P C 1
H2SB H 0.494787 0.752582 0.217453 0.035 Uiso 0.261(10) 1 calc R U P C 1
C3S C 0.495(3) 0.6764(12) 0.2729(19) 0.033(2) Uani 0.261(10) 1 d D U P C 1
H3SA H 0.453658 0.660731 0.227707 0.039 Uiso 0.261(10) 1 calc R U P C 1
H3SB H 0.548326 0.649884 0.291784 0.039 Uiso 0.261(10) 1 calc R U P C 1
C4S C 0.4269(16) 0.6935(7) 0.3379(12) 0.0322(17) Uani 0.261(10) 1 d D U P C 1
H4SA H 0.354894 0.698909 0.316468 0.039 Uiso 0.261(10) 1 calc R U P C 1
H4SB H 0.426648 0.664812 0.378606 0.039 Uiso 0.261(10) 1 calc R U P C 1
O1S' O 0.4932(5) 0.7494(3) 0.3725(6) 0.0240(13) Uani 0.739(10) 1 d D U P C 2
C1S' C 0.5551(6) 0.7722(3) 0.3119(4) 0.0247(17) Uani 0.739(10) 1 d D U P C 2
H1SC H 0.629910 0.768887 0.327067 0.030 Uiso 0.739(10) 1 calc R U P C 2
H1SD H 0.538229 0.811040 0.303229 0.030 Uiso 0.739(10) 1 calc R U P C 2
C2S' C 0.5272(10) 0.7390(4) 0.2383(5) 0.029(2) Uani 0.739(10) 1 d D U P C 2
H2SC H 0.589958 0.729051 0.210912 0.035 Uiso 0.739(10) 1 calc R U P C 2
H2SD H 0.479481 0.759425 0.201622 0.035 Uiso 0.739(10) 1 calc R U P C 2
C3S' C 0.4744(8) 0.6885(4) 0.2698(6) 0.033(2) Uani 0.739(10) 1 d D U P C 2
H3SC H 0.399271 0.688759 0.254889 0.039 Uiso 0.739(10) 1 calc R U P C 2
H3SD H 0.505139 0.654919 0.249087 0.039 Uiso 0.739(10) 1 calc R U P C 2
C4S' C 0.4931(6) 0.6917(2) 0.3583(4) 0.0322(17) Uani 0.739(10) 1 d D U P C 2
H4SC H 0.437118 0.673378 0.385485 0.039 Uiso 0.739(10) 1 calc R U P C 2
H4SD H 0.560397 0.675156 0.375584 0.039 Uiso 0.739(10) 1 calc R U P C 2
O1Z O 0.0731(19) 0.9518(8) 0.8183(11) 0.044(3) Uani 0.497(15) 1 d D U P D 1
C1Z C -0.034(2) 0.9665(19) 0.8173(17) 0.047(3) Uani 0.497(15) 1 d D U P D 1
H1ZA H -0.045736 0.990950 0.862024 0.056 Uiso 0.497(15) 1 calc R U P D 1
H1ZB H -0.076491 0.933374 0.823509 0.056 Uiso 0.497(15) 1 calc R U P D 1
C2Z C -0.0687(16) 0.9946(11) 0.7416(16) 0.051(3) Uani 0.497(15) 1 d D U P D 1
H2ZA H -0.107285 0.969733 0.704844 0.061 Uiso 0.497(15) 1 calc R U P D 1
H2ZB H -0.111545 1.027070 0.750980 0.061 Uiso 0.497(15) 1 calc R U P D 1
C3Z C 0.0353(11) 1.0098(7) 0.7125(9) 0.056(3) Uani 0.497(15) 1 d D U P D 1
H3ZA H 0.040786 0.996179 0.658313 0.067 Uiso 0.497(15) 1 calc R U P D 1
H3ZB H 0.042441 1.049836 0.711760 0.067 Uiso 0.497(15) 1 calc R U P D 1
C4Z C 0.1189(14) 0.9860(8) 0.7643(11) 0.050(3) Uani 0.497(15) 1 d D U P D 1
H4ZA H 0.167011 0.965009 0.732888 0.060 Uiso 0.497(15) 1 calc R U P D 1
H4ZB H 0.158555 1.015210 0.792411 0.060 Uiso 0.497(15) 1 calc R U P D 1
O1Z' O 0.0630(19) 0.9402(8) 0.8030(11) 0.044(3) Uani 0.503(15) 1 d D U P D 2
C1Z' C -0.033(2) 0.9623(19) 0.8274(17) 0.047(3) Uani 0.503(15) 1 d D U P D 2
H1ZC H -0.021189 0.992302 0.865616 0.056 Uiso 0.503(15) 1 calc R U P D 2
H1ZD H -0.076670 0.934079 0.850143 0.056 Uiso 0.503(15) 1 calc R U P D 2
C2Z' C -0.0793(16) 0.9827(11) 0.7496(14) 0.051(3) Uani 0.503(15) 1 d D U P D 2
H2ZC H -0.107667 1.019755 0.755590 0.061 Uiso 0.503(15) 1 calc R U P D 2
H2ZD H -0.136133 0.958432 0.730082 0.061 Uiso 0.503(15) 1 calc R U P D 2
C3Z' C 0.0060(11) 0.9834(7) 0.6924(8) 0.056(3) Uani 0.503(15) 1 d D U P D 2
H3ZC H -0.001554 0.953048 0.654368 0.067 Uiso 0.503(15) 1 calc R U P D 2
H3ZD H 0.007444 1.018257 0.663495 0.067 Uiso 0.503(15) 1 calc R U P D 2
C4Z' C 0.0997(13) 0.9766(8) 0.7462(11) 0.050(3) Uani 0.503(15) 1 d D U P D 2
H4ZC H 0.157826 0.960631 0.718667 0.060 Uiso 0.503(15) 1 calc R U P D 2
H4ZD H 0.122042 1.011645 0.770222 0.060 Uiso 0.503(15) 1 calc R U P D 2
O1X O 0.8353(12) 0.5352(4) 0.5532(6) 0.048(2) Uani 0.74(2) 1 d D U P E 1
C1X C 0.8143(12) 0.5143(5) 0.4761(6) 0.049(3) Uani 0.74(2) 1 d D U P E 1
H1XA H 0.879751 0.506291 0.451087 0.059 Uiso 0.74(2) 1 calc R U P E 1
H1XB H 0.774631 0.541210 0.443308 0.059 Uiso 0.74(2) 1 calc R U P E 1
C2X C 0.7519(10) 0.4631(5) 0.4839(7) 0.040(3) Uani 0.74(2) 1 d D U P E 1
H2XA H 0.761370 0.437815 0.439699 0.048 Uiso 0.74(2) 1 calc R U P E 1
H2XB H 0.677316 0.471041 0.487365 0.048 Uiso 0.74(2) 1 calc R U P E 1
C3X C 0.7995(10) 0.4408(4) 0.5606(7) 0.050(3) Uani 0.74(2) 1 d D U P E 1
H3XA H 0.749811 0.417770 0.587523 0.060 Uiso 0.74(2) 1 calc R U P E 1
H3XB H 0.862976 0.419606 0.552230 0.060 Uiso 0.74(2) 1 calc R U P E 1
C4X C 0.8238(10) 0.4921(4) 0.6057(7) 0.061(3) Uani 0.74(2) 1 d D U P E 1
H4XA H 0.767151 0.500259 0.640527 0.073 Uiso 0.74(2) 1 calc R U P E 1
H4XB H 0.888535 0.487240 0.638869 0.073 Uiso 0.74(2) 1 calc R U P E 1
O1X' O 0.840(4) 0.5362(13) 0.5319(18) 0.048(2) Uani 0.26(2) 1 d D U P E 2
C1X' C 0.806(4) 0.5214(16) 0.455(2) 0.049(3) Uani 0.26(2) 1 d D U P E 2
H1XC H 0.865598 0.511507 0.423166 0.059 Uiso 0.26(2) 1 calc R U P E 2
H1XD H 0.767134 0.551325 0.427945 0.059 Uiso 0.26(2) 1 calc R U P E 2
C2X' C 0.738(3) 0.4730(16) 0.466(2) 0.040(3) Uani 0.26(2) 1 d D U P E 2
H2XC H 0.745003 0.445747 0.424350 0.048 Uiso 0.26(2) 1 calc R U P E 2
H2XD H 0.664222 0.484104 0.466958 0.048 Uiso 0.26(2) 1 calc R U P E 2
C3X' C 0.776(3) 0.4504(14) 0.545(2) 0.050(3) Uani 0.26(2) 1 d D U P E 2
H3XC H 0.803382 0.413180 0.539561 0.060 Uiso 0.26(2) 1 calc R U P E 2
H3XD H 0.718888 0.449255 0.581676 0.060 Uiso 0.26(2) 1 calc R U P E 2
C4X' C 0.861(3) 0.4885(12) 0.577(2) 0.061(3) Uani 0.26(2) 1 d D U P E 2
H4XC H 0.855942 0.495455 0.633499 0.073 Uiso 0.26(2) 1 calc R U P E 2
H4XD H 0.930428 0.473715 0.567496 0.073 Uiso 0.26(2) 1 calc R U P E 2

loop_
_atom_site_aniso_label
_atom_site_aniso_U_11
_atom_site_aniso_U_22
_atom_site_aniso_U_33
_atom_site_aniso_U_23
_atom_site_aniso_U_13
_atom_site_aniso_U_12
Mg1 0.0160(7) 0.0228(7) 0.0111(6) 0.0011(6) 0.0027(5) -0.0001(6)
Se1 0.0146(2) 0.0257(2) 0.0123(2) -0.00072(18) -0.00013(15) -0.00382(19)
N1 0.0176(18) 0.0178(17) 0.0151(18) 0.0017(14) -0.0004(15) 0.0024(14)
N2 0.0091(16) 0.0215(18) 0.0168(18) -0.0004(14) 0.0018(14) -0.0008(14)
N3 0.0110(16) 0.028(2) 0.0137(17) 0.0011(15) 0.0031(14) -0.0001(14)
C1 0.0109(19) 0.024(2) 0.0100(19) 0.0002(16) 0.0022(15) 0.0000(16)
C2 0.0081(18) 0.022(2) 0.0118(19) 0.0008(16) -0.0009(16) -0.0025(16)
C3 0.016(2) 0.022(2) 0.014(2) 0.0012(17) 0.0000(17) -0.0007(17)
C4 0.018(2) 0.024(2) 0.012(2) 0.0000(17) 0.0016(17) -0.0006(17)
C5 0.016(2) 0.025(2) 0.013(2) -0.0011(17) 0.0044(17) -0.0008(18)
C6 0.017(2) 0.030(2) 0.025(2) 0.001(2) 0.0045(19) 0.0001(19)
C7 0.023(2) 0.036(3) 0.018(2) -0.004(2) 0.010(2) 0.006(2)
C8 0.031(3) 0.041(3) 0.009(2) -0.0029(19) 0.007(2) 0.003(2)
C9 0.021(2) 0.032(2) 0.009(2) 0.0010(18) -0.0004(18) 0.0006(19)
C10 0.035(3) 0.038(3) 0.011(2) -0.0018(19) -0.0044(19) 0.002(2)
C11 0.024(2) 0.040(3) 0.017(2) -0.001(2) -0.0059(19) 0.005(2)
C12 0.021(2) 0.032(2) 0.018(2) -0.0009(19) -0.0002(19) 0.004(2)
C13 0.019(2) 0.021(2) 0.015(2) 0.0040(17) 0.0110(18) 0.0018(17)
C14 0.024(2) 0.026(2) 0.015(2) -0.0005(18) 0.0060(18) 0.0036(19)
C15 0.031(3) 0.023(2) 0.022(2) -0.0038(19) 0.003(2) 0.001(2)
C16 0.028(3) 0.028(3) 0.032(3) 0.003(2) 0.007(2) 0.008(2)
C17 0.017(2) 0.033(3) 0.026(3) 0.006(2) 0.004(2) 0.005(2)
C18 0.015(2) 0.024(2) 0.017(2) 0.0056(18) 0.0075(18) 0.0026(17)
C19 0.023(2) 0.023(2) 0.018(2) -0.0009(18) -0.0003(19) -0.0009(19)
C20 0.041(3) 0.032(3) 0.024(3) -0.008(2) -0.006(2) -0.003(2)
C21 0.025(2) 0.030(3) 0.033(3) 0.002(2) -0.001(2) -0.003(2)
C22 0.015(2) 0.027(2) 0.023(2) 0.0067(19) 0.0001(18) 0.0019(18)
C23 0.017(2) 0.037(3) 0.031(3) 0.002(2) 0.012(2) 0.000(2)
C24 0.025(2) 0.038(3) 0.032(3) 0.004(2) -0.004(2) 0.002(2)
C25 0.0093(19) 0.031(2) 0.012(2) 0.0000(18) 0.0013(16) 0.0016(18)
C26 0.013(2) 0.033(2) 0.015(2) -0.0006(19) 0.0022(17) 0.0020(19)
C27 0.018(2) 0.035(3) 0.021(2) -0.001(2) 0.0066(19) 0.005(2)
C28 0.011(2) 0.045(3) 0.034(3) 0.000(2) 0.003(2) 0.005(2)
C29 0.015(2) 0.039(3) 0.028(3) 0.003(2) -0.0001(19) -0.004(2)
C30 0.014(2) 0.035(3) 0.018(2) 0.0016(19) 0.0023(18) -0.0013(19)
C31 0.015(2) 0.028(2) 0.030(3) -0.004(2) 0.0051(19) -0.0008(18)
C32 0.031(3) 0.039(3) 0.043(3) -0.013(2) 0.006(2) -0.002(2)
C33 0.029(3) 0.037(3) 0.037(3) -0.003(2) 0.011(2) -0.004(2)
C34 0.015(2) 0.030(2) 0.027(2) 0.002(2) 0.0031(19) -0.0043(19)
C35 0.038(6) 0.041(4) 0.042(3) 0.011(3) 0.019(4) -0.008(5)
C36 0.029(4) 0.035(4) 0.053(5) -0.004(4) 0.000(4) -0.002(3)
C35' 0.038(6) 0.041(4) 0.042(3) 0.011(3) 0.019(4) -0.008(5)
C36' 0.029(4) 0.035(4) 0.053(5) -0.004(4) 0.000(4) -0.002(3)
C37 0.012(2) 0.029(2) 0.0056(18) -0.0021(17) -0.0004(16) 0.0022(17)
C38 0.018(2) 0.028(2) 0.020(2) 0.0031(19) 0.0130(19) 0.0032(19)
C39 0.016(2) 0.038(3) 0.017(2) 0.006(2) 0.0087(18) 0.006(2)
C40 0.030(3) 0.031(3) 0.036(3) 0.016(2) 0.015(2) 0.005(2)
C41 0.024(2) 0.026(2) 0.041(3) 0.008(2) 0.018(2) -0.002(2)
C42 0.018(2) 0.030(2) 0.033(3) -0.002(2) 0.009(2) -0.0033(19)
C43 0.017(2) 0.030(2) 0.020(2) 0.0033(19) 0.0036(19) 0.0008(19)
C44 0.030(3) 0.053(3) 0.017(2) 0.012(2) 0.006(2) 0.005(2)
O1Q 0.0264(16) 0.0251(16) 0.0124(15) 0.0014(12) -0.0001(13) -0.0032(13)
C1Q 0.023(2) 0.025(2) 0.021(2) 0.0000(19) 0.0050(19) -0.0073(19)
C2Q 0.030(3) 0.026(2) 0.028(3) 0.005(2) 0.002(2) -0.003(2)
C3Q 0.026(2) 0.039(3) 0.021(2) 0.004(2) -0.006(2) -0.002(2)
C4Q 0.028(3) 0.036(3) 0.021(2) -0.003(2) -0.004(2) 0.000(2)
O1S 0.022(4) 0.032(2) 0.0184(16) -0.0026(18) 0.009(3) 0.001(2)
C1S 0.018(2) 0.031(4) 0.027(4) 0.005(3) 0.014(3) -0.006(3)
C2S 0.031(4) 0.035(4) 0.023(4) 0.004(3) 0.012(3) 0.006(3)
C3S 0.032(5) 0.036(5) 0.032(3) -0.011(3) 0.012(3) -0.002(3)
C4S 0.037(4) 0.029(3) 0.032(3) 0.007(3) 0.023(3) 0.009(3)
O1S' 0.022(4) 0.032(2) 0.0184(16) -0.0026(18) 0.009(3) 0.001(2)
C1S' 0.018(2) 0.031(4) 0.027(4) 0.005(3) 0.014(3) -0.006(3)
C2S' 0.031(4) 0.035(4) 0.023(4) 0.004(3) 0.012(3) 0.006(3)
C3S' 0.032(5) 0.036(5) 0.032(3) -0.011(3) 0.012(3) -0.002(3)
C4S' 0.037(4) 0.029(3) 0.032(3) 0.007(3) 0.023(3) 0.009(3)
O1Z 0.036(4) 0.055(6) 0.041(6) 0.007(5) 0.010(4) 0.012(4)
C1Z 0.039(3) 0.050(5) 0.052(6) 0.006(4) 0.013(4) 0.013(3)
C2Z 0.049(4) 0.047(8) 0.056(5) -0.001(5) -0.001(4) 0.005(4)
C3Z 0.063(5) 0.058(6) 0.048(5) 0.016(5) 0.014(4) 0.010(5)
C4Z 0.040(5) 0.054(6) 0.056(6) 0.005(5) 0.008(4) -0.010(4)
O1Z' 0.036(4) 0.055(6) 0.041(6) 0.007(5) 0.010(4) 0.012(4)
C1Z' 0.039(3) 0.050(5) 0.052(6) 0.006(4) 0.013(4) 0.013(3)
C2Z' 0.049(4) 0.047(8) 0.056(5) -0.001(5) -0.001(4) 0.005(4)
C3Z' 0.063(5) 0.058(6) 0.048(5) 0.016(5) 0.014(4) 0.010(5)
C4Z' 0.040(5) 0.054(6) 0.056(6) 0.005(5) 0.008(4) -0.010(4)
O1X 0.051(3) 0.038(2) 0.056(5) -0.015(3) 0.002(5) -0.0049(19)
C1X 0.054(4) 0.046(4) 0.047(6) 0.006(4) 0.012(5) 0.002(4)
C2X 0.033(4) 0.044(5) 0.042(6) -0.010(4) 0.004(4) 0.002(4)
C3X 0.057(5) 0.038(4) 0.055(5) -0.003(3) 0.005(4) -0.001(4)
C4X 0.070(6) 0.060(4) 0.052(5) -0.009(4) 0.004(4) -0.009(4)
O1X' 0.051(3) 0.038(2) 0.056(5) -0.015(3) 0.002(5) -0.0049(19)
C1X' 0.054(4) 0.046(4) 0.047(6) 0.006(4) 0.012(5) 0.002(4)
C2X' 0.033(4) 0.044(5) 0.042(6) -0.010(4) 0.004(4) 0.002(4)
C3X' 0.057(5) 0.038(4) 0.055(5) -0.003(3) 0.005(4) -0.001(4)
C4X' 0.070(6) 0.060(4) 0.052(5) -0.009(4) 0.004(4) -0.009(4)

loop_
_atom_type_symbol
_atom_type_description
_atom_type_scat_dispersion_real
_atom_type_scat_dispersion_imag
_atom_type_scat_source
C C 0.0033 0.0016 'International Tables Vol C Tables 4.2.6.8 and 6.1.1.4'
H H 0.0000 0.0000 'International Tables Vol C Tables 4.2.6.8 and 6.1.1.4'
N N 0.0061 0.0033 'International Tables Vol C Tables 4.2.6.8 and 6.1.1.4'
O O 0.0106 0.0060 'International Tables Vol C Tables 4.2.6.8 and 6.1.1.4'
Mg Mg 0.0486 0.0363 'International Tables Vol C Tables 4.2.6.8 and 6.1.1.4'
Se Se -0.0929 2.2259 'International Tables Vol C Tables 4.2.6.8 and 6.1.1.4'

loop_
_geom_angle_atom_site_label_1
_geom_angle_atom_site_label_2
_geom_angle_atom_site_label_3
_geom_angle
_geom_angle_site_symmetry_1
_geom_angle_site_symmetry_3
_geom_angle_publ_flag
O1S Mg1 N1 179.3(11) . . ?
O1S Mg1 O1Q 84.9(10) . . ?
N1 Mg1 O1Q 95.76(13) . . ?
N1 Mg1 O1S' 169.8(2) . . ?
O1Q Mg1 O1S' 83.8(3) . . ?
O1S Mg1 N2 97.3(10) . . ?
N1 Mg1 N2 82.03(13) . . ?
O1Q Mg1 N2 143.15(13) . . ?
O1S' Mg1 N2 92.2(3) . . ?
O1S Mg1 Se1 93.4(6) . . ?
N1 Mg1 Se1 86.40(10) . . ?
O1Q Mg1 Se1 126.80(10) . . ?
O1S' Mg1 Se1 102.09(19) . . ?
N2 Mg1 Se1 89.91(9) . . ?
C37 Se1 Mg1 86.27(12) . . ?
C13 N1 C1 120.5(3) . . ?
C13 N1 Mg1 137.2(3) . . ?
C1 N1 Mg1 102.3(2) . . ?
C2 N2 C25 120.2(3) . . ?
C2 N2 Mg1 105.0(3) . . ?
C25 N2 Mg1 134.7(3) . . ?
C37 N3 C38 124.9(4) . . ?
N1 C1 C5 120.7(3) . . ?
N1 C1 C2 109.1(3) . . ?
C5 C1 C2 101.9(3) . . ?
N1 C1 C37 112.5(3) . . ?
C5 C1 C37 108.1(3) . . ?
C2 C1 C37 102.7(3) . . ?
N2 C2 C3 132.2(4) . . ?
N2 C2 C1 119.0(3) . . ?
C3 C2 C1 108.7(3) . . ?
C12 C3 C4 119.5(4) . . ?
C12 C3 C2 134.2(4) . . ?
C4 C3 C2 106.1(3) . . ?
C5 C4 C9 123.7(4) . . ?
C5 C4 C3 113.5(4) . . ?
C9 C4 C3 122.8(4) . . ?
C6 C5 C4 118.7(4) . . ?
C6 C5 C1 132.3(4) . . ?
C4 C5 C1 108.9(3) . . ?
C5 C6 C7 118.6(4) . . ?
C5 C6 H6A 120.7 . . ?
C7 C6 H6A 120.7 . . ?
C8 C7 C6 123.2(4) . . ?
C8 C7 H7A 118.4 . . ?
C6 C7 H7A 118.4 . . ?
C7 C8 C9 119.7(4) . . ?
C7 C8 H8A 120.2 . . ?
C9 C8 H8A 120.2 . . ?
C4 C9 C10 116.0(4) . . ?
C4 C9 C8 116.1(4) . . ?
C10 C9 C8 127.9(4) . . ?
C11 C10 C9 121.5(4) . . ?
C11 C10 H10A 119.3 . . ?
C9 C10 H10A 119.3 . . ?
C10 C11 C12 121.7(4) . . ?
C10 C11 H11A 119.1 . . ?
C12 C11 H11A 119.1 . . ?
C3 C12 C11 118.4(4) . . ?
C3 C12 H12A 120.8 . . ?
C11 C12 H12A 120.8 . . ?
N1 C13 C14 122.1(4) . . ?
N1 C13 C18 119.9(4) . . ?
C14 C13 C18 117.6(4) . . ?
C15 C14 C13 120.4(4) . . ?
C15 C14 C19 117.8(4) . . ?
C13 C14 C19 121.7(4) . . ?
C16 C15 C14 121.1(4) . . ?
C16 C15 H15A 119.4 . . ?
C14 C15 H15A 119.4 . . ?
C17 C16 C15 119.0(4) . . ?
C17 C16 H16A 120.5 . . ?
C15 C16 H16A 120.5 . . ?
C16 C17 C18 122.1(4) . . ?
C16 C17 H17A 118.9 . . ?
C18 C17 H17A 118.9 . . ?
C17 C18 C13 119.6(4) . . ?
C17 C18 C22 120.0(4) . . ?
C13 C18 C22 120.3(4) . . ?
C14 C19 C21 110.7(4) . . ?
C14 C19 C20 113.1(4) . . ?
C21 C19 C20 108.9(4) . . ?
C14 C19 H19A 108.0 . . ?
C21 C19 H19A 108.0 . . ?
C20 C19 H19A 108.0 . . ?
C19 C20 H20A 109.5 . . ?
C19 C20 H20B 109.5 . . ?
H20A C20 H20B 109.5 . . ?
C19 C20 H20C 109.5 . . ?
H20A C20 H20C 109.5 . . ?
H20B C20 H20C 109.5 . . ?
C19 C21 H21A 109.5 . . ?
C19 C21 H21B 109.5 . . ?
H21A C21 H21B 109.5 . . ?
C19 C21 H21C 109.5 . . ?
H21A C21 H21C 109.5 . . ?
H21B C21 H21C 109.5 . . ?
C18 C22 C23 110.7(4) . . ?
C18 C22 C24 114.2(4) . . ?
C23 C22 C24 109.1(4) . . ?
C18 C22 H22A 107.5 . . ?
C23 C22 H22A 107.5 . . ?
C24 C22 H22A 107.5 . . ?
C22 C23 H23A 109.5 . . ?
C22 C23 H23B 109.5 . . ?
H23A C23 H23B 109.5 . . ?
C22 C23 H23C 109.5 . . ?
H23A C23 H23C 109.5 . . ?
H23B C23 H23C 109.5 . . ?
C22 C24 H24A 109.5 . . ?
C22 C24 H24B 109.5 . . ?
H24A C24 H24B 109.5 . . ?
C22 C24 H24C 109.5 . . ?
H24A C24 H24C 109.5 . . ?
H24B C24 H24C 109.5 . . ?
C30 C25 C26 121.9(4) . . ?
C30 C25 N2 119.6(4) . . ?
C26 C25 N2 118.5(3) . . ?
C27 C26 C25 117.7(4) . . ?
C27 C26 C31 120.7(4) . . ?
C25 C26 C31 121.6(4) . . ?
C28 C27 C26 121.0(4) . . ?
C28 C27 H27A 119.5 . . ?
C26 C27 H27A 119.5 . . ?
C29 C28 C27 119.9(4) . . ?
C29 C28 H28A 120.0 . . ?
C27 C28 H28A 120.0 . . ?
C28 C29 C30 121.9(4) . . ?
C28 C29 H29A 119.1 . . ?
C30 C29 H29A 119.1 . . ?
C29 C30 C25 117.6(4) . . ?
C29 C30 C34 119.6(4) . . ?
C25 C30 C34 122.8(4) . . ?
C26 C31 C32 113.8(4) . . ?
C26 C31 C33 111.1(4) . . ?
C32 C31 C33 108.9(4) . . ?
C26 C31 H31A 107.6 . . ?
C32 C31 H31A 107.6 . . ?
C33 C31 H31A 107.6 . . ?
C31 C32 H32A 109.5 . . ?
C31 C32 H32B 109.5 . . ?
H32A C32 H32B 109.5 . . ?
C31 C32 H32C 109.5 . . ?
H32A C32 H32C 109.5 . . ?
H32B C32 H32C 109.5 . . ?
C31 C33 H33A 109.5 . . ?
C31 C33 H33B 109.5 . . ?
H33A C33 H33B 109.5 . . ?
C31 C33 H33C 109.5 . . ?
H33A C33 H33C 109.5 . . ?
H33B C33 H33C 109.5 . . ?
C30 C34 C36' 118.9(13) . . ?
C30 C34 C35 110.2(6) . . ?
C30 C34 C36 110.1(6) . . ?
C35 C34 C36 112.4(5) . . ?
C30 C34 C35' 106.7(14) . . ?
C36' C34 C35' 108.2(15) . . ?
C30 C34 H34A 108.0 . . ?
C35 C34 H34A 108.0 . . ?
C36 C34 H34A 108.0 . . ?
C34 C35 H35A 109.5 . . ?
C34 C35 H35B 109.5 . . ?
H35A C35 H35B 109.5 . . ?
C34 C35 H35C 109.5 . . ?
H35A C35 H35C 109.5 . . ?
H35B C35 H35C 109.5 . . ?
C34 C36 H36A 109.5 . . ?
C34 C36 H36B 109.5 . . ?
H36A C36 H36B 109.5 . . ?
C34 C36 H36C 109.5 . . ?
H36A C36 H36C 109.5 . . ?
H36B C36 H36C 109.5 . . ?
C34 C35' H35D 109.5 . . ?
C34 C35' H35E 109.5 . . ?
H35D C35' H35E 109.5 . . ?
C34 C35' H35F 109.5 . . ?
H35D C35' H35F 109.5 . . ?
H35E C35' H35F 109.5 . . ?
C34 C36' H36D 109.5 . . ?
C34 C36' H36E 109.5 . . ?
H36D C36' H36E 109.5 . . ?
C34 C36' H36F 109.5 . . ?
H36D C36' H36F 109.5 . . ?
H36E C36' H36F 109.5 . . ?
N3 C37 C1 115.9(3) . . ?
N3 C37 Se1 126.9(3) . . ?
C1 C37 Se1 117.0(2) . . ?
C43 C38 C39 119.6(4) . . ?
C43 C38 N3 123.7(4) . . ?
C39 C38 N3 116.5(4) . . ?
C40 C39 C38 117.8(4) . . ?
C40 C39 C44 121.5(4) . . ?
C38 C39 C44 120.6(4) . . ?
C41 C40 C39 122.2(4) . . ?
C41 C40 H40A 118.9 . . ?
C39 C40 H40A 118.9 . . ?
C42 C41 C40 119.6(4) . . ?
C42 C41 H41A 120.2 . . ?
C40 C41 H41A 120.2 . . ?
C41 C42 C43 119.9(4) . . ?
C41 C42 H42A 120.1 . . ?
C43 C42 H42A 120.1 . . ?
C42 C43 C38 121.0(4) . . ?
C42 C43 H43A 119.5 . . ?
C38 C43 H43A 119.5 . . ?
C39 C44 H44A 109.5 . . ?
C39 C44 H44B 109.5 . . ?
H44A C44 H44B 109.5 . . ?
C39 C44 H44C 109.5 . . ?
H44A C44 H44C 109.5 . . ?
H44B C44 H44C 109.5 . . ?
C1Q O1Q C4Q 109.5(3) . . ?
C1Q O1Q Mg1 125.1(2) . . ?
C4Q O1Q Mg1 124.4(2) . . ?
O1Q C1Q C2Q 104.6(3) . . ?
O1Q C1Q H1QA 110.8 . . ?
C2Q C1Q H1QA 110.8 . . ?
O1Q C1Q H1QB 110.8 . . ?
C2Q C1Q H1QB 110.8 . . ?
H1QA C1Q H1QB 108.9 . . ?
C1Q C2Q C3Q 102.4(4) . . ?
C1Q C2Q H2QA 111.3 . . ?
C3Q C2Q H2QA 111.3 . . ?
C1Q C2Q H2QB 111.3 . . ?
C3Q C2Q H2QB 111.3 . . ?
H2QA C2Q H2QB 109.2 . . ?
C4Q C3Q C2Q 103.7(4) . . ?
C4Q C3Q H3QA 111.0 . . ?
C2Q C3Q H3QA 111.0 . . ?
C4Q C3Q H3QB 111.0 . . ?
C2Q C3Q H3QB 111.0 . . ?
H3QA C3Q H3QB 109.0 . . ?
O1Q C4Q C3Q 105.8(4) . . ?
O1Q C4Q H4QA 110.6 . . ?
C3Q C4Q H4QA 110.6 . . ?
O1Q C4Q H4QB 110.6 . . ?
C3Q C4Q H4QB 110.6 . . ?
H4QA C4Q H4QB 108.7 . . ?
C1S O1S C4S 107.2(14) . . ?
C1S O1S Mg1 125.5(14) . . ?
C4S O1S Mg1 127.2(13) . . ?
O1S C1S C2S 104(2) . . ?
O1S C1S H1SA 111.0 . . ?
C2S C1S H1SA 111.0 . . ?
O1S C1S H1SB 111.0 . . ?
C2S C1S H1SB 111.0 . . ?
H1SA C1S H1SB 109.0 . . ?
C1S C2S C3S 102(2) . . ?
C1S C2S H2SA 111.5 . . ?
C3S C2S H2SA 111.5 . . ?
C1S C2S H2SB 111.5 . . ?
C3S C2S H2SB 111.5 . . ?
H2SA C2S H2SB 109.3 . . ?
C4S C3S C2S 101(2) . . ?
C4S C3S H3SA 111.7 . . ?
C2S C3S H3SA 111.7 . . ?
C4S C3S H3SB 111.7 . . ?
C2S C3S H3SB 111.7 . . ?
H3SA C3S H3SB 109.4 . . ?
O1S C4S C3S 109.0(17) . . ?
O1S C4S H4SA 109.9 . . ?
C3S C4S H4SA 109.9 . . ?
O1S C4S H4SB 109.9 . . ?
C3S C4S H4SB 109.9 . . ?
H4SA C4S H4SB 108.3 . . ?
C4S' O1S' C1S' 104.8(5) . . ?
C4S' O1S' Mg1 124.4(5) . . ?
C1S' O1S' Mg1 130.4(6) . . ?
O1S' C1S' C2S' 105.3(6) . . ?
O1S' C1S' H1SC 110.7 . . ?
C2S' C1S' H1SC 110.7 . . ?
O1S' C1S' H1SD 110.7 . . ?
C2S' C1S' H1SD 110.7 . . ?
H1SC C1S' H1SD 108.8 . . ?
C1S' C2S' C3S' 103.6(7) . . ?
C1S' C2S' H2SC 111.0 . . ?
C3S' C2S' H2SC 111.0 . . ?
C1S' C2S' H2SD 111.0 . . ?
C3S' C2S' H2SD 111.0 . . ?
H2SC C2S' H2SD 109.0 . . ?
C4S' C3S' C2S' 105.0(7) . . ?
C4S' C3S' H3SC 110.8 . . ?
C2S' C3S' H3SC 110.8 . . ?
C4S' C3S' H3SD 110.8 . . ?
C2S' C3S' H3SD 110.8 . . ?
H3SC C3S' H3SD 108.8 . . ?
O1S' C4S' C3S' 102.6(7) . . ?
O1S' C4S' H4SC 111.3 . . ?
C3S' C4S' H4SC 111.3 . . ?
O1S' C4S' H4SD 111.3 . . ?
C3S' C4S' H4SD 111.3 . . ?
H4SC C4S' H4SD 109.2 . . ?
C4Z O1Z C1Z 107(2) . . ?
O1Z C1Z C2Z 111(2) . . ?
O1Z C1Z H1ZA 109.4 . . ?
C2Z C1Z H1ZA 109.4 . . ?
O1Z C1Z H1ZB 109.4 . . ?
C2Z C1Z H1ZB 109.4 . . ?
H1ZA C1Z H1ZB 108.0 . . ?
C3Z C2Z C1Z 100(2) . . ?
C3Z C2Z H2ZA 111.8 . . ?
C1Z C2Z H2ZA 111.8 . . ?
C3Z C2Z H2ZB 111.8 . . ?
C1Z C2Z H2ZB 111.8 . . ?
H2ZA C2Z H2ZB 109.6 . . ?
C4Z C3Z C2Z 110.0(15) . . ?
C4Z C3Z H3ZA 109.7 . . ?
C2Z C3Z H3ZA 109.7 . . ?
C4Z C3Z H3ZB 109.7 . . ?
C2Z C3Z H3ZB 109.7 . . ?
H3ZA C3Z H3ZB 108.2 . . ?
O1Z C4Z C3Z 107.9(16) . . ?
O1Z C4Z H4ZA 110.1 . . ?
C3Z C4Z H4ZA 110.1 . . ?
O1Z C4Z H4ZB 110.1 . . ?
C3Z C4Z H4ZB 110.1 . . ?
H4ZA C4Z H4ZB 108.4 . . ?
C4Z' O1Z' C1Z' 107(2) . . ?
O1Z' C1Z' C2Z' 100(2) . . ?
O1Z' C1Z' H1ZC 111.7 . . ?
C2Z' C1Z' H1ZC 111.7 . . ?
O1Z' C1Z' H1ZD 111.7 . . ?
C2Z' C1Z' H1ZD 111.7 . . ?
H1ZC C1Z' H1ZD 109.5 . . ?
C1Z' C2Z' C3Z' 107.6(19) . . ?
C1Z' C2Z' H2ZC 110.2 . . ?
C3Z' C2Z' H2ZC 110.2 . . ?
C1Z' C2Z' H2ZD 110.2 . . ?
C3Z' C2Z' H2ZD 110.2 . . ?
H2ZC C2Z' H2ZD 108.5 . . ?
C4Z' C3Z' C2Z' 101.5(15) . . ?
C4Z' C3Z' H3ZC 111.5 . . ?
C2Z' C3Z' H3ZC 111.5 . . ?
C4Z' C3Z' H3ZD 111.5 . . ?
C2Z' C3Z' H3ZD 111.5 . . ?
H3ZC C3Z' H3ZD 109.3 . . ?
O1Z' C4Z' C3Z' 101.5(15) . . ?
O1Z' C4Z' H4ZC 111.5 . . ?
C3Z' C4Z' H4ZC 111.5 . . ?
O1Z' C4Z' H4ZD 111.5 . . ?
C3Z' C4Z' H4ZD 111.5 . . ?
H4ZC C4Z' H4ZD 109.3 . . ?
C4X O1X C1X 107.2(8) . . ?
O1X C1X C2X 107.2(9) . . ?
O1X C1X H1XA 110.3 . . ?
C2X C1X H1XA 110.3 . . ?
O1X C1X H1XB 110.3 . . ?
C2X C1X H1XB 110.3 . . ?
H1XA C1X H1XB 108.5 . . ?
C1X C2X C3X 100.7(8) . . ?
C1X C2X H2XA 111.6 . . ?
C3X C2X H2XA 111.6 . . ?
C1X C2X H2XB 111.6 . . ?
C3X C2X H2XB 111.6 . . ?
H2XA C2X H2XB 109.4 . . ?
C4X C3X C2X 101.7(8) . . ?
C4X C3X H3XA 111.4 . . ?
C2X C3X H3XA 111.4 . . ?
C4X C3X H3XB 111.4 . . ?
C2X C3X H3XB 111.4 . . ?
H3XA C3X H3XB 109.3 . . ?
O1X C4X C3X 109.5(8) . . ?
O1X C4X H4XA 109.8 . . ?
C3X C4X H4XA 109.8 . . ?
O1X C4X H4XB 109.8 . . ?
C3X C4X H4XB 109.8 . . ?
H4XA C4X H4XB 108.2 . . ?
C1X' O1X' C4X' 109(3) . . ?
O1X' C1X' C2X' 103(3) . . ?
O1X' C1X' H1XC 111.1 . . ?
C2X' C1X' H1XC 111.1 . . ?
O1X' C1X' H1XD 111.1 . . ?
C2X' C1X' H1XD 111.1 . . ?
H1XC C1X' H1XD 109.0 . . ?
C1X' C2X' C3X' 104(3) . . ?
C1X' C2X' H2XC 110.9 . . ?
C3X' C2X' H2XC 110.9 . . ?
C1X' C2X' H2XD 110.9 . . ?
C3X' C2X' H2XD 110.9 . . ?
H2XC C2X' H2XD 108.9 . . ?
C2X' C3X' C4X' 106(3) . . ?
C2X' C3X' H3XC 110.5 . . ?
C4X' C3X' H3XC 110.5 . . ?
C2X' C3X' H3XD 110.5 . . ?
C4X' C3X' H3XD 110.5 . . ?
H3XC C3X' H3XD 108.7 . . ?
O1X' C4X' C3X' 102(3) . . ?
O1X' C4X' H4XC 111.3 . . ?
C3X' C4X' H4XC 111.3 . . ?
O1X' C4X' H4XD 111.3 . . ?
C3X' C4X' H4XD 111.3 . . ?
H4XC C4X' H4XD 109.2 . . ?

loop_
_geom_bond_atom_site_label_1
_geom_bond_atom_site_label_2
_geom_bond_distance
_geom_bond_site_symmetry_2
_geom_bond_publ_flag
Mg1 O1S 2.01(2) . ?
Mg1 N1 2.028(4) . ?
Mg1 O1Q 2.078(3) . ?
Mg1 O1S' 2.108(7) . ?
Mg1 N2 2.221(4) . ?
Mg1 Se1 2.5893(14) . ?
Se1 C37 1.913(4) . ?
N1 C13 1.413(5) . ?
N1 C1 1.453(5) . ?
N2 C2 1.283(5) . ?
N2 C25 1.448(5) . ?
N3 C37 1.279(5) . ?
N3 C38 1.417(5) . ?
C1 C5 1.523(5) . ?
C1 C2 1.558(5) . ?
C1 C37 1.600(6) . ?
C2 C3 1.477(5) . ?
C3 C12 1.372(6) . ?
C3 C4 1.419(6) . ?
C4 C5 1.401(6) . ?
C4 C9 1.406(5) . ?
C5 C6 1.370(6) . ?
C6 C7 1.408(6) . ?
C6 H6A 0.9500 . ?
C7 C8 1.366(6) . ?
C7 H7A 0.9500 . ?
C8 C9 1.421(6) . ?
C8 H8A 0.9500 . ?
C9 C10 1.410(6) . ?
C10 C11 1.374(6) . ?
C10 H10A 0.9500 . ?
C11 C12 1.417(6) . ?
C11 H11A 0.9500 . ?
C12 H12A 0.9500 . ?
C13 C14 1.417(6) . ?
C13 C18 1.430(6) . ?
C14 C15 1.394(6) . ?
C14 C19 1.527(6) . ?
C15 C16 1.384(6) . ?
C15 H15A 0.9500 . ?
C16 C17 1.378(6) . ?
C16 H16A 0.9500 . ?
C17 C18 1.385(6) . ?
C17 H17A 0.9500 . ?
C18 C22 1.509(6) . ?
C19 C21 1.530(6) . ?
C19 C20 1.540(6) . ?
C19 H19A 1.0000 . ?
C20 H20A 0.9800 . ?
C20 H20B 0.9800 . ?
C20 H20C 0.9800 . ?
C21 H21A 0.9800 . ?
C21 H21B 0.9800 . ?
C21 H21C 0.9800 . ?
C22 C23 1.533(6) . ?
C22 C24 1.541(6) . ?
C22 H22A 1.0000 . ?
C23 H23A 0.9800 . ?
C23 H23B 0.9800 . ?
C23 H23C 0.9800 . ?
C24 H24A 0.9800 . ?
C24 H24B 0.9800 . ?
C24 H24C 0.9800 . ?
C25 C30 1.407(6) . ?
C25 C26 1.409(6) . ?
C26 C27 1.399(6) . ?
C26 C31 1.510(6) . ?
C27 C28 1.395(6) . ?
C27 H27A 0.9500 . ?
C28 C29 1.370(6) . ?
C28 H28A 0.9500 . ?
C29 C30 1.396(6) . ?
C29 H29A 0.9500 . ?
C30 C34 1.507(6) . ?
C31 C32 1.527(6) . ?
C31 C33 1.527(6) . ?
C31 H31A 1.0000 . ?
C32 H32A 0.9800 . ?
C32 H32B 0.9800 . ?
C32 H32C 0.9800 . ?
C33 H33A 0.9800 . ?
C33 H33B 0.9800 . ?
C33 H33C 0.9800 . ?
C34 C36' 1.522(14) . ?
C34 C35 1.528(8) . ?
C34 C36 1.547(8) . ?
C34 C35' 1.549(15) . ?
C34 H34A 1.0000 . ?
C35 H35A 0.9800 . ?
C35 H35B 0.9800 . ?
C35 H35C 0.9800 . ?
C36 H36A 0.9800 . ?
C36 H36B 0.9800 . ?
C36 H36C 0.9800 . ?
C35' H35D 0.9800 . ?
C35' H35E 0.9800 . ?
C35' H35F 0.9800 . ?
C36' H36D 0.9800 . ?
C36' H36E 0.9800 . ?
C36' H36F 0.9800 . ?
C38 C43 1.387(6) . ?
C38 C39 1.413(6) . ?
C39 C40 1.386(6) . ?
C39 C44 1.501(6) . ?
C40 C41 1.379(7) . ?
C40 H40A 0.9500 . ?
C41 C42 1.377(6) . ?
C41 H41A 0.9500 . ?
C42 C43 1.382(6) . ?
C42 H42A 0.9500 . ?
C43 H43A 0.9500 . ?
C44 H44A 0.9800 . ?
C44 H44B 0.9800 . ?
C44 H44C 0.9800 . ?
O1Q C1Q 1.453(5) . ?
O1Q C4Q 1.464(5) . ?
C1Q C2Q 1.511(6) . ?
C1Q H1QA 0.9900 . ?
C1Q H1QB 0.9900 . ?
C2Q C3Q 1.518(6) . ?
C2Q H2QA 0.9900 . ?
C2Q H2QB 0.9900 . ?
C3Q C4Q 1.486(6) . ?
C3Q H3QA 0.9900 . ?
C3Q H3QB 0.9900 . ?
C4Q H4QA 0.9900 . ?
C4Q H4QB 0.9900 . ?
O1S C1S 1.443(14) . ?
O1S C4S 1.441(15) . ?
C1S C2S 1.523(15) . ?
C1S H1SA 0.9900 . ?
C1S H1SB 0.9900 . ?
C2S C3S 1.525(15) . ?
C2S H2SA 0.9900 . ?
C2S H2SB 0.9900 . ?
C3S C4S 1.514(15) . ?
C3S H3SA 0.9900 . ?
C3S H3SB 0.9900 . ?
C4S H4SA 0.9900 . ?
C4S H4SB 0.9900 . ?
O1S' C4S' 1.439(8) . ?
O1S' C1S' 1.456(8) . ?
C1S' C2S' 1.524(8) . ?
C1S' H1SC 0.9900 . ?
C1S' H1SD 0.9900 . ?
C2S' C3S' 1.531(8) . ?
C2S' H2SC 0.9900 . ?
C2S' H2SD 0.9900 . ?
C3S' C4S' 1.517(10) . ?
C3S' H3SC 0.9900 . ?
C3S' H3SD 0.9900 . ?
C4S' H4SC 0.9900 . ?
C4S' H4SD 0.9900 . ?
O1Z C4Z 1.403(12) . ?
O1Z C1Z 1.435(13) . ?
C1Z C2Z 1.509(13) . ?
C1Z H1ZA 0.9900 . ?
C1Z H1ZB 0.9900 . ?
C2Z C3Z 1.507(13) . ?
C2Z H2ZA 0.9900 . ?
C2Z H2ZB 0.9900 . ?
C3Z C4Z 1.477(13) . ?
C3Z H3ZA 0.9900 . ?
C3Z H3ZB 0.9900 . ?
C4Z H4ZA 0.9900 . ?
C4Z H4ZB 0.9900 . ?
O1Z' C4Z' 1.421(12) . ?
O1Z' C1Z' 1.436(13) . ?
C1Z' C2Z' 1.511(13) . ?
C1Z' H1ZC 0.9900 . ?
C1Z' H1ZD 0.9900 . ?
C2Z' C3Z' 1.513(13) . ?
C2Z' H2ZC 0.9900 . ?
C2Z' H2ZD 0.9900 . ?
C3Z' C4Z' 1.487(12) . ?
C3Z' H3ZC 0.9900 . ?
C3Z' H3ZD 0.9900 . ?
C4Z' H4ZC 0.9900 . ?
C4Z' H4ZD 0.9900 . ?
O1X C4X 1.403(9) . ?
O1X C1X 1.424(9) . ?
C1X C2X 1.506(9) . ?
C1X H1XA 0.9900 . ?
C1X H1XB 0.9900 . ?
C2X C3X 1.516(9) . ?
C2X H2XA 0.9900 . ?
C2X H2XB 0.9900 . ?
C3X C4X 1.501(10) . ?
C3X H3XA 0.9900 . ?
C3X H3XB 0.9900 . ?
C4X H4XA 0.9900 . ?
C4X H4XB 0.9900 . ?
O1X' C1X' 1.413(16) . ?
O1X' C4X' 1.417(16) . ?
C1X' C2X' 1.505(15) . ?
C1X' H1XC 0.9900 . ?
C1X' H1XD 0.9900 . ?
C2X' C3X' 1.514(15) . ?
C2X' H2XC 0.9900 . ?
C2X' H2XD 0.9900 . ?
C3X' C4X' 1.517(15) . ?
C3X' H3XC 0.9900 . ?
C3X' H3XD 0.9900 . ?
C4X' H4XC 0.9900 . ?
C4X' H4XD 0.9900 . ?
